data_2219349
loop_
_publ_author_name
'Y\?ild\?ir\?im, Sema \"Ozt\"urk'
'Akkurt, Mehmet'
'Safari, Nasser'
'Amani, Vahid'
'McKee, Vickie'
'Abedi, Anita'
'Khavasi, Hamid Reza'

_publ_section_title
;Dichlorido(4,4'-di-<i>tert</i>-butyl-2,2'-bipyridine-\k^2^<i>N</i>,<i>N</i>')gold(III)
 tetrachloridoaurate(III) acetonitrile solvate
;
_journal_coeditor_code HB2776
_journal_issue 9
_journal_name_full 'Acta Crystallographica Section E'
_journal_page_first m1189
_journal_page_last m1190
_journal_paper_doi 10.1107/S1600536808025646
_journal_volume 64
_journal_year 2008
_chemical_formula_iupac '[Au Cl2 (C9 H12 N1)2] [Au Cl4], C2 H3 N'
_chemical_formula_moiety 'C18 H24 Au Cl2 N2 +, Au Cl4 -, C2 H3 N'
_chemical_formula_sum 'C20 H27 Au2 Cl6 N3'
_chemical_formula_weight 916.09
_chemical_name_systematic
;
Dichlorido(4,4'-di-<i>tert</i>-butyl-2,2'-bipyridine-
\k^2^<i>N</i>,<i>N</i>')gold(III) tetrachloroaurate(III) acetonitrile
solvate
;
_space_group_IT_number 11
_symmetry_cell_setting monoclinic
_symmetry_space_group_name_Hall '-P 2yb'
_symmetry_space_group_name_H-M 'P 1 21/m 1'
_atom_sites_solution_hydrogens geom
_atom_sites_solution_primary direct
_atom_sites_solution_secondary difmap
_cell_angle_alpha 90
_cell_angle_beta 97.151(2)
_cell_angle_gamma 90
_cell_formula_units_Z 2
_cell_length_a 6.7880(9)
_cell_length_b 14.2270(19)
_cell_length_c 14.1330(19)
_cell_measurement_reflns_used 2450
_cell_measurement_temperature 150(2)
_cell_measurement_theta_max 24.80
_cell_measurement_theta_min 2.86
_cell_volume 1354.2(3)
_computing_cell_refinement 'SAINT (Bruker, 2005)'
_computing_data_collection 'APEX2 (Bruker, 2005)'
_computing_data_reduction 'SAINT (Bruker, 2005)'
_computing_molecular_graphics 'ORTEP-3 (Farrugia, 1997)'
_computing_publication_material 'WinGX (Farrugia, 1999)'
_computing_structure_refinement 'SHELXL97 (Sheldrick, 2008)'
_computing_structure_solution 'SIR92 (Altomare <i>et al.</i>,  1993)'
_diffrn_ambient_temperature 150(2)
_diffrn_measured_fraction_theta_full 0.993
_diffrn_measured_fraction_theta_max 0.993
_diffrn_measurement_device_type 'Bruker APEXII CCD'
_diffrn_measurement_method '\f and \w'
_diffrn_radiation_monochromator graphite
_diffrn_radiation_source 'sealed tube'
_diffrn_radiation_type MoK\a
_diffrn_radiation_wavelength 0.71069
_diffrn_reflns_av_R_equivalents 0.0598
_diffrn_reflns_av_sigmaI/netI 0.0573
_diffrn_reflns_limit_h_max 9
_diffrn_reflns_limit_h_min -9
_diffrn_reflns_limit_k_max 19
_diffrn_reflns_limit_k_min -19
_diffrn_reflns_limit_l_max 18
_diffrn_reflns_limit_l_min -19
_diffrn_reflns_number 14949
_diffrn_reflns_reduction_process
;
;
_diffrn_reflns_theta_full 29.45
_diffrn_reflns_theta_max 29.45
_diffrn_reflns_theta_min 2.04
_diffrn_standards_number 0
_exptl_absorpt_coefficient_mu 11.426
_exptl_absorpt_correction_T_max 0.894
_exptl_absorpt_correction_T_min 0.298
_exptl_absorpt_correction_type multi-scan
_exptl_absorpt_process_details '(SADABS; Sheldrick, 2003)'
_exptl_crystal_colour yellow
_exptl_crystal_density_diffrn 2.247
_exptl_crystal_density_method 'Not Measured'
_exptl_crystal_description lath
_exptl_crystal_F_000 856
_exptl_crystal_size_max 0.14
_exptl_crystal_size_mid 0.10
_exptl_crystal_size_min 0.01
_refine_diff_density_max 1.595
_refine_diff_density_min -1.242
_refine_ls_extinction_method none
_refine_ls_goodness_of_fit_ref 1.008
_refine_ls_hydrogen_treatment constr
_refine_ls_matrix_type full
_refine_ls_number_parameters 155
_refine_ls_number_reflns 3888
_refine_ls_number_restraints 0
_refine_ls_restrained_S_all 1.008
_refine_ls_R_factor_all 0.0572
_refine_ls_R_factor_gt 0.0357
_refine_ls_shift/su_max 0.000
_refine_ls_shift/su_mean 0.000
_refine_ls_structure_factor_coef Fsqd
_refine_ls_weighting_details 'calc w=1/[\s^2^(Fo^2^)+(0.0318P)^2^] where P=(Fo^2^+2Fc^2^)/3'
_refine_ls_weighting_scheme calc
_refine_ls_wR_factor_gt 0.0714
_refine_ls_wR_factor_ref 0.0789
_reflns_number_gt 2860
_reflns_number_total 3888
_reflns_threshold_expression I>2\s(I)
_cod_data_source_file hb2776.cif
_cod_data_source_block I
_cod_original_cell_volume 1354.3(3)
_cod_original_sg_symbol_H-M 'P 21/m'
_cod_database_code 2219349
_cod_database_fobs_code 2219349

loop_
_symmetry_equiv_pos_site_id
_symmetry_equiv_pos_as_xyz
1 x,y,z
2 -x,1/2+y,-z
3 -x,-y,-z
4 x,1/2-y,z

loop_
_atom_site_aniso_label
_atom_site_aniso_U_11
_atom_site_aniso_U_22
_atom_site_aniso_U_33
_atom_site_aniso_U_12
_atom_site_aniso_U_13
_atom_site_aniso_U_23
Au1 0.0226(2) 0.0279(2) 0.0216(2) 0.0000 0.00160(10) 0.0000
Cl1 0.0483(9) 0.0351(8) 0.0257(8) 0.0000(7) 0.0023(7) -0.0050(7)
N1 0.023(2) 0.024(2) 0.024(3) -0.0009(19) 0.0014(19) -0.003(2)
C1 0.023(3) 0.025(3) 0.029(3) 0.002(2) 0.002(2) 0.004(2)
C2 0.014(2) 0.038(3) 0.015(3) 0.000(2) 0.003(2) 0.001(2)
C3 0.033(3) 0.029(3) 0.024(3) -0.001(3) 0.004(2) 0.002(3)
C4 0.032(3) 0.025(3) 0.033(3) -0.001(2) 0.000(3) 0.000(3)
C5 0.021(3) 0.032(3) 0.031(3) -0.001(2) 0.007(2) -0.001(3)
C6 0.029(3) 0.024(3) 0.032(3) 0.005(2) 0.000(3) -0.002(3)
C7 0.036(3) 0.036(4) 0.030(3) 0.002(3) -0.002(3) -0.006(3)
C8 0.034(3) 0.035(4) 0.031(3) -0.002(3) 0.004(3) -0.007(3)
C9 0.036(3) 0.035(4) 0.032(4) -0.001(3) -0.001(3) -0.003(3)
N2 0.081(8) 0.053(6) 0.068(7) 0.0000 0.020(6) 0.0000
C10 0.109(12) 0.079(10) 0.080(10) 0.0000 0.043(9) 0.0000
C11 0.061(7) 0.035(6) 0.051(7) 0.0000 0.012(6) 0.0000
Au2 0.0194(2) 0.0261(2) 0.0318(2) 0.0000 0.00330(10) 0.0000
Cl2 0.0509(14) 0.0399(13) 0.0290(12) 0.0000 0.0018(10) 0.0000
Cl3 0.0365(8) 0.0275(8) 0.0448(10) -0.0009(6) 0.0046(7) 0.0040(7)
Cl4 0.0272(10) 0.0439(13) 0.0377(12) 0.0000 0.0022(9) 0.0000

loop_
_atom_site_type_symbol
_atom_site_label
_atom_site_fract_x
_atom_site_fract_y
_atom_site_fract_z
_atom_site_U_iso_or_equiv
_atom_site_thermal_displace_type
_atom_site_calc_flag
_atom_site_refinement_flags
_atom_site_occupancy
Au Au1 0.23789(4) 0.25000 -0.04727(2) 0.02410(10) Uani . . 1.000
Cl Cl1 0.2075(2) 0.13933(12) -0.16278(11) 0.0366(5) Uani . . 1.000
N N1 0.2670(6) 0.3421(3) 0.0624(3) 0.0238(14) Uani . . 1.000
C C1 0.3143(8) 0.3571(4) 0.2320(4) 0.0258(17) Uani . . 1.000
C C2 0.2920(7) 0.3000(4) 0.1509(4) 0.0222(16) Uani . . 1.000
C C3 0.2636(8) 0.4365(4) 0.0544(4) 0.0286(17) Uani . . 1.000
C C4 0.2861(8) 0.4940(4) 0.1338(4) 0.0303(17) Uani . . 1.000
C C5 0.3113(8) 0.4559(4) 0.2252(4) 0.0277(17) Uani . . 1.000
C C6 0.3361(8) 0.5158(4) 0.3150(4) 0.0287(17) Uani . . 1.000
C C7 0.5416(9) 0.4930(4) 0.3701(4) 0.0345(19) Uani . . 1.000
C C8 0.1694(9) 0.4913(4) 0.3758(4) 0.0333(19) Uani . . 1.000
C C9 0.3254(9) 0.6207(4) 0.2926(5) 0.035(2) Uani . . 1.000
N N2 0.3784(17) 0.25000 0.4696(8) 0.066(4) Uani . . 1.000
C C10 0.104(2) 0.25000 0.5775(11) 0.087(6) Uani . . 1.000
C C11 0.2608(17) 0.25000 0.5153(9) 0.049(4) Uani . . 1.000
Au Au2 0.79109(4) 0.25000 0.14539(2) 0.02580(10) Uani . . 1.000
Cl Cl2 0.8353(4) 0.25000 0.30734(16) 0.0402(8) Uani . . 1.000
Cl Cl3 0.7908(2) 0.40938(11) 0.14566(12) 0.0363(5) Uani . . 1.000
Cl Cl4 0.7455(3) 0.25000 -0.01937(17) 0.0364(7) Uani . . 1.000
H H1 0.33140 0.32920 0.29200 0.0310 Uiso calc R 1.000
H H3 0.24570 0.46360 -0.00600 0.0340 Uiso calc R 1.000
H H4 0.28430 0.55890 0.12610 0.0360 Uiso calc R 1.000
H H7A 0.64220 0.50110 0.32870 0.0520 Uiso calc R 1.000
H H7B 0.54290 0.42920 0.39220 0.0520 Uiso calc R 1.000
H H7C 0.56740 0.53460 0.42370 0.0520 Uiso calc R 1.000
H H8A 0.18300 0.52950 0.43220 0.0500 Uiso calc R 1.000
H H8B 0.17890 0.42610 0.39360 0.0500 Uiso calc R 1.000
H H8C 0.04260 0.50290 0.33950 0.0500 Uiso calc R 1.000
H H9A 0.43180 0.63750 0.25710 0.0520 Uiso calc R 1.000
H H9B 0.33720 0.65570 0.35110 0.0520 Uiso calc R 1.000
H H9C 0.20060 0.63480 0.25560 0.0520 Uiso calc R 1.000
H H10A 0.07320 0.18640 0.59320 0.1300 Uiso calc . 0.500
H H10B -0.01270 0.27970 0.54530 0.1300 Uiso calc . 0.500
H H10C 0.14820 0.28390 0.63500 0.1300 Uiso calc . 0.500

loop_
_atom_type_symbol
_atom_type_description
_atom_type_scat_dispersion_real
_atom_type_scat_dispersion_imag
_atom_type_scat_source
N N 0.0061 0.0033 'International Tables Vol C Tables 4.2.6.8 and 6.1.1.4'
Cl Cl 0.1484 0.1585 'International Tables Vol C Tables 4.2.6.8 and 6.1.1.4'
Au Au -2.0133 8.8022 'International Tables Vol C Tables 4.2.6.8 and 6.1.1.4'
H H 0.0000 0.0000 'International Tables Vol C Tables 4.2.6.8 and 6.1.1.4'
C C 0.0033 0.0016 'International Tables Vol C Tables 4.2.6.8 and 6.1.1.4'

loop_
_geom_angle_atom_site_label_1
_geom_angle_atom_site_label_2
_geom_angle_atom_site_label_3
_geom_angle_site_symmetry_1
_geom_angle_site_symmetry_3
_geom_angle
_geom_angle_publ_flag
Cl1 Au1 N1 . . 176.24(13) n
Cl1 Au1 Cl1 . 4_555 88.38(6) n
Cl1 Au1 N1 . 4_555 95.38(13) n
Cl1 Au1 N1 4_555 . 95.38(13) n
N1 Au1 N1 . 4_555 80.86(17) n
Cl1 Au1 N1 4_555 4_555 176.24(13) n
Cl2 Au2 Cl3 . 4_555 89.91(4) n
Cl2 Au2 Cl3 . . 89.91(4) n
Cl2 Au2 Cl4 . . 179.90(8) n
Cl3 Au2 Cl4 4_555 . 90.10(4) n
Cl3 Au2 Cl4 . . 90.10(4) n
Cl3 Au2 Cl3 . 4_555 179.77(6) n
Au1 N1 C2 . . 113.8(3) n
Au1 N1 C3 . . 125.7(4) n
C2 N1 C3 . . 120.5(5) n
C2 C1 C5 . . 121.7(5) no
C1 C2 C2 . 4_555 125.5(5) no
N1 C2 C2 . 4_555 115.8(5) n
N1 C2 C1 . . 118.7(5) n
N1 C3 C4 . . 121.5(5) n
C3 C4 C5 . . 120.8(5) no
C1 C5 C6 . . 120.2(5) no
C1 C5 C4 . . 116.8(5) no
C4 C5 C6 . . 123.0(5) no
C8 C6 C9 . . 108.5(5) no
C5 C6 C7 . . 107.6(4) no
C5 C6 C8 . . 109.0(5) no
C5 C6 C9 . . 112.2(5) no
C7 C6 C8 . . 110.5(5) no
C7 C6 C9 . . 109.1(5) no
C5 C1 H1 . . 119.00 no
C2 C1 H1 . . 119.00 no
N1 C3 H3 . . 119.00 no
C4 C3 H3 . . 119.00 no
C5 C4 H4 . . 120.00 no
C3 C4 H4 . . 120.00 no
C6 C7 H7B . . 109.00 no
C6 C7 H7A . . 109.00 no
H7A C7 H7C . . 109.00 no
C6 C7 H7C . . 109.00 no
H7A C7 H7B . . 109.00 no
H7B C7 H7C . . 109.00 no
C6 C8 H8C . . 110.00 no
C6 C8 H8A . . 109.00 no
C6 C8 H8B . . 109.00 no
H8A C8 H8B . . 109.00 no
H8A C8 H8C . . 109.00 no
H8B C8 H8C . . 109.00 no
H9A C9 H9B . . 109.00 no
H9A C9 H9C . . 110.00 no
H9B C9 H9C . . 110.00 no
C6 C9 H9A . . 109.00 no
C6 C9 H9B . . 109.00 no
C6 C9 H9C . . 109.00 no
N2 C11 C10 . . 179.5(14) yes
C11 C10 H10C . 4_555 110.00 no
C11 C10 H10A . . 110.00 no
C11 C10 H10B . . 110.00 no
C11 C10 H10C . . 110.00 no
C11 C10 H10A . 4_555 110.00 no
C11 C10 H10B . 4_555 110.00 no
H10A C10 H10B 4_555 . 60.00 no
H10B C10 H10B . 4_555 52.00 no
H10B C10 H10C . 4_555 141.00 no
H10A C10 H10C 4_555 . 52.00 no
H10B C10 H10C 4_555 . 141.00 no
H10C C10 H10C . 4_555 60.00 no
H10A C10 H10B 4_555 4_555 109.00 no
H10A C10 H10C 4_555 4_555 109.00 no
H10B C10 H10C 4_555 4_555 109.00 no
H10A C10 H10B . . 109.00 no
H10A C10 H10C . . 109.00 no
H10A C10 H10A . 4_555 141.00 no
H10A C10 H10B . 4_555 60.00 no
H10A C10 H10C . 4_555 52.00 no
H10B C10 H10C . . 109.00 no

loop_
_geom_bond_atom_site_label_1
_geom_bond_atom_site_label_2
_geom_bond_site_symmetry_2
_geom_bond_distance
_geom_bond_publ_flag
Au1 Cl1 . 2.2590(17) yes
Au1 N1 . 2.020(4) yes
Au1 Cl1 4_555 2.2590(17) n
Au1 N1 4_555 2.020(4) n
Au2 Cl2 . 2.271(2) yes
Au2 Cl3 . 2.2675(16) yes
Au2 Cl4 . 2.311(2) yes
Au2 Cl3 4_555 2.2675(16) n
N1 C3 . 1.348(7) n
N1 C2 . 1.378(7) n
N2 C11 . 1.088(17) n
C1 C5 . 1.409(8) no
C1 C2 . 1.398(8) no
C2 C2 4_555 1.423(8) no
C3 C4 . 1.382(8) no
C4 C5 . 1.392(8) no
C5 C6 . 1.521(8) no
C6 C8 . 1.544(8) no
C6 C9 . 1.526(8) no
C6 C7 . 1.545(8) no
C1 H1 . 0.9300 no
C3 H3 . 0.9300 no
C4 H4 . 0.9300 no
C7 H7B . 0.9600 no
C7 H7A . 0.9600 no
C7 H7C . 0.9600 no
C8 H8A . 0.9600 no
C8 H8C . 0.9600 no
C8 H8B . 0.9600 no
C9 H9B . 0.9600 no
C9 H9C . 0.9600 no
C9 H9A . 0.9600 no
C10 C11 . 1.462(19) no
C10 H10B 4_555 0.9600 no
C10 H10C 4_555 0.9600 no
C10 H10A 4_555 0.9600 no
C10 H10A . 0.9600 no
C10 H10B . 0.9600 no
C10 H10C . 0.9600 no

loop_
_geom_hbond_atom_site_label_D
_geom_hbond_atom_site_label_H
_geom_hbond_atom_site_label_A
_geom_hbond_site_symmetry_A
_geom_hbond_distance_DH
_geom_hbond_distance_HA
_geom_hbond_distance_DA
_geom_hbond_angle_DHA
_geom_hbond_publ_flag
C3 H3 Cl3 3_665 0.93 2.66 3.561(6) 162 yes
C3 H3 Cl1 4_555 0.93 2.64 3.231(6) 122 yes

loop_
_geom_torsion_atom_site_label_1
_geom_torsion_atom_site_label_2
_geom_torsion_atom_site_label_3
_geom_torsion_atom_site_label_4
_geom_torsion_site_symmetry_1
_geom_torsion_site_symmetry_3
_geom_torsion_site_symmetry_4
_geom_torsion
_geom_torsion_publ_flag
Cl1 Au1 N1 C2 4_555 . . -179.5(3) no
Cl1 Au1 N1 C3 4_555 . . 0.5(4) no
N1 Au1 N1 C2 4_555 . . 0.5(3) no
N1 Au1 N1 C3 4_555 . . -179.6(4) no
Au1 N1 C2 C1 . . . 179.8(4) no
Au1 N1 C2 C2 . . 4_555 -0.4(5) no
C3 N1 C2 C1 . . . -0.2(7) no
C3 N1 C2 C2 . . 4_555 179.6(5) no
Au1 N1 C3 C4 . . . -179.6(4) no
C2 N1 C3 C4 . . . 0.4(8) no
C5 C1 C2 N1 . . . 0.2(8) no
C5 C1 C2 C2 . . 4_555 -179.6(5) no
C2 C1 C5 C4 . . . -0.3(8) no
C2 C1 C5 C6 . . . -180.0(5) no
N1 C2 C2 N1 . 4_555 4_555 0.0(6) no
N1 C2 C2 C1 . 4_555 4_555 -179.8(5) no
C1 C2 C2 N1 . 4_555 4_555 179.8(5) no
C1 C2 C2 C1 . 4_555 4_555 0.0(8) no
N1 C3 C4 C5 . . . -0.6(8) no
C3 C4 C5 C1 . . . 0.6(8) no
C3 C4 C5 C6 . . . -179.8(5) no
C1 C5 C6 C7 . . . 60.9(6) no
C1 C5 C6 C8 . . . -58.9(7) no
C1 C5 C6 C9 . . . -179.1(5) no
C4 C5 C6 C7 . . . -118.7(6) no
C4 C5 C6 C8 . . . 121.4(6) no
C4 C5 C6 C9 . . . 1.3(8) no
